data_7118117
loop_
_publ_author_name
'Daisuke Sakamaki'
'Daisuke Kumano'
'Eiji Yashim'
'Shu Seki'

_publ_section_title
;
 A double hetero[4]helicene composed of two phenothiazines: synthesis,
 structural properties, and cationic states
;
_journal_name_full Chem.Commun.
_journal_page_first 17237
_journal_paper_doi 10.1039/C5cc07680C
_journal_volume 51
_journal_year 2015
_chemical_formula_moiety 'C40 H46 N2 S2'
_chemical_formula_sum 'C40 H46 N2 S2'
_chemical_formula_weight 618.94
_space_group_IT_number 2
_symmetry_cell_setting triclinic
_symmetry_Int_Tables_number 2
_symmetry_space_group_name_Hall '-P 1'
_symmetry_space_group_name_H-M 'P -1'
_atom_sites_solution_hydrogens geom
_atom_sites_solution_primary direct
_atom_sites_solution_secondary difmap
_audit_update_record
;
2015-07-24 deposited with the CCDC.
2015-10-02 downloaded from the CCDC.
;
_cell_angle_alpha 77.1900(17)
_cell_angle_beta 87.7430(19)
_cell_angle_gamma 74.9540(18)
_cell_formula_units_Z 2
_cell_length_a 9.4905(3)
_cell_length_b 13.4085(4)
_cell_length_c 15.1433(5)
_cell_measurement_reflns_used 13098
_cell_measurement_temperature 213
_cell_measurement_theta_max 71.56
_cell_measurement_theta_min 3.00
_cell_volume 1814.32(10)
_computing_cell_refinement 'RAPID AUTO'
_computing_data_collection 'RAPID AUTO (Rigaku, ????)'
_computing_data_reduction 'RAPID AUTO'
_computing_molecular_graphics 'CrystalStructure 4.0'
_computing_publication_material 'CrystalStructure 4.0 (Rigaku, 2010)'
_computing_structure_refinement 'SHELXL97 (Sheldrick, 2008)'
_computing_structure_solution 'SIR2004 (Burla, et al., 2005)'
_diffrn_ambient_temperature 213
_diffrn_detector_area_resol_mean 5.000
_diffrn_measured_fraction_theta_full 0.993
_diffrn_measured_fraction_theta_max 0.993
_diffrn_measurement_device_type 'Rigaku R-AXIS RAPID'
_diffrn_measurement_method \w
_diffrn_radiation_type 'Cu K\a'
_diffrn_radiation_wavelength 1.54187
_diffrn_reflns_av_R_equivalents 0.1360
_diffrn_reflns_limit_h_max 10
_diffrn_reflns_limit_h_min -10
_diffrn_reflns_limit_k_max 15
_diffrn_reflns_limit_k_min -15
_diffrn_reflns_limit_l_max 16
_diffrn_reflns_limit_l_min -16
_diffrn_reflns_number 28881
_diffrn_reflns_theta_full 60.00
_diffrn_reflns_theta_max 60.00
_diffrn_standards_interval_count .
_diffrn_standards_number 0
_exptl_absorpt_coefficient_mu 1.533
_exptl_absorpt_correction_T_max 0.970
_exptl_absorpt_correction_T_min 0.661
_exptl_absorpt_correction_type multi-scan
_exptl_absorpt_process_details 'ABSCOR (Rigaku, 1995)'
_exptl_crystal_colour colorless
_exptl_crystal_density_diffrn 1.133
_exptl_crystal_density_method 'not measured'
_exptl_crystal_description platelet
_exptl_crystal_F_000 664.00
_exptl_crystal_size_max 0.200
_exptl_crystal_size_mid 0.100
_exptl_crystal_size_min 0.020
_refine_diff_density_max 0.450
_refine_diff_density_min -0.420
_refine_ls_extinction_method none
_refine_ls_goodness_of_fit_ref 1.001
_refine_ls_hydrogen_treatment constr
_refine_ls_number_parameters 581
_refine_ls_number_reflns 5341
_refine_ls_number_restraints 0
_refine_ls_R_factor_gt 0.1141
_refine_ls_shift/su_max 0.001
_refine_ls_structure_factor_coef Fsqd
_refine_ls_weighting_details 'w = 1/[\s^2^(Fo^2^)+(0.2000P)^2^+0.0000P] where P=(Fo^2^+2Fc^2^)/3'
_refine_ls_weighting_scheme calc
_refine_ls_wR_factor_ref 0.3942
_reflns_number_gt 1826
_reflns_number_total 5343
_reflns_threshold_expression F^2^>2.0\s(F^2^)
_cod_data_source_file c5cc07680c2.cif
_cod_data_source_block 140806_pthelicene-tBu_2
_cod_database_code 7118117

loop_
_symmetry_equiv_pos_site_id
_symmetry_equiv_pos_as_xyz
1 +X,+Y,+Z
2 -X,-Y,-Z

loop_
_atom_site_label
_atom_site_type_symbol
_atom_site_fract_x
_atom_site_fract_y
_atom_site_fract_z
_atom_site_U_iso_or_equiv
_atom_site_adp_type
_atom_site_occupancy
_atom_site_symmetry_multiplicity
_atom_site_calc_flag
_atom_site_refinement_flags
_atom_site_disorder_assembly
_atom_site_disorder_group
S1 S 0.4319(3) 0.35296(18) 0.03634(15) 0.0847(9) Uani 1.0 2 d . . .
S2 S 0.1239(3) -0.0594(2) 0.37373(16) 0.0905(10) Uani 1.0 2 d . . .
N1 N 0.4313(8) 0.1814(6) 0.2041(5) 0.080(2) Uani 1.0 2 d . . .
N2 N 0.2972(8) 0.0216(6) 0.2167(5) 0.076(2) Uani 1.0 2 d . . .
C1 C 0.5684(11) 0.3044(7) 0.1226(6) 0.073(3) Uani 1.0 2 d . . .
C2 C 0.6863(12) 0.3481(8) 0.1157(7) 0.085(3) Uani 1.0 2 d . . .
C3 C 0.7908(12) 0.3189(8) 0.1840(8) 0.084(3) Uani 1.0 2 d . . .
C4 C 0.7791(11) 0.2388(8) 0.2567(7) 0.086(3) Uani 1.0 2 d . . .
C5 C 0.6632(11) 0.1934(7) 0.2625(6) 0.077(3) Uani 1.0 2 d . . .
C6 C 0.5520(10) 0.2258(7) 0.1984(6) 0.071(3) Uani 1.0 2 d . . .
C7 C 0.3696(9) 0.1686(7) 0.1251(6) 0.066(3) Uani 1.0 2 d . . .
C8 C 0.3063(10) 0.0860(8) 0.1314(6) 0.075(3) Uani 1.0 2 d . . .
C9 C 0.2396(10) 0.0755(6) 0.0554(6) 0.072(3) Uani 1.0 2 d . . .
C10 C 0.2394(9) 0.1459(7) -0.0291(6) 0.069(3) Uani 1.0 2 d . . .
C11 C 0.3063(10) 0.2274(7) -0.0338(6) 0.077(3) Uani 1.0 2 d . . .
C12 C 0.3653(9) 0.2417(6) 0.0429(6) 0.068(3) Uani 1.0 2 d . . .
C13 C 0.2282(10) -0.1356(8) 0.3017(6) 0.078(3) Uani 1.0 2 d . . .
C14 C 0.2411(11) -0.2438(9) 0.3167(6) 0.086(3) Uani 1.0 2 d . . .
C15 C 0.3138(10) -0.3049(9) 0.2591(7) 0.082(3) Uani 1.0 2 d . . .
C16 C 0.3845(11) -0.2579(8) 0.1879(7) 0.087(3) Uani 1.0 2 d . . .
C17 C 0.3827(9) -0.1536(8) 0.1733(6) 0.074(3) Uani 1.0 2 d . . .
C18 C 0.3051(10) -0.0866(8) 0.2276(7) 0.078(3) Uani 1.0 2 d . . .
C19 C 0.2973(11) 0.0649(8) 0.2920(6) 0.078(3) Uani 1.0 2 d . . .
C20 C 0.3707(10) 0.1436(8) 0.2880(6) 0.073(3) Uani 1.0 2 d . . .
C21 C 0.3712(9) 0.1886(7) 0.3624(6) 0.078(3) Uani 1.0 2 d . . .
C22 C 0.3111(10) 0.1520(7) 0.4451(6) 0.074(3) Uani 1.0 2 d . . .
C23 C 0.2384(10) 0.0738(8) 0.4456(6) 0.081(3) Uani 1.0 2 d . . .
C24 C 0.2275(9) 0.0338(7) 0.3716(7) 0.069(3) Uani 1.0 2 d . . .
C25 C 0.9149(12) 0.3726(9) 0.1752(8) 0.096(4) Uani 1.0 2 d . . .
C26 C 0.998(3) 0.352(3) 0.0837(18) 0.181(10) Uani 1.0 2 d . . .
C27 C 0.8640(16) 0.4879(11) 0.1689(12) 0.119(5) Uani 1.0 2 d . . .
C28 C 1.0243(18) 0.3232(14) 0.2524(14) 0.147(8) Uani 1.0 2 d . . .
C29 C 0.1609(11) 0.1330(8) -0.1100(6) 0.083(3) Uani 1.0 2 d . . .
C30 C 0.0010(15) 0.1416(13) -0.0902(11) 0.097(4) Uani 1.0 2 d . . .
C31 C 0.224(2) 0.0253(12) -0.1320(11) 0.110(5) Uani 1.0 2 d . . .
C32 C 0.1691(17) 0.2175(11) -0.1952(8) 0.096(4) Uani 1.0 2 d . . .
C33 C 0.3205(13) -0.4223(10) 0.2740(8) 0.098(4) Uani 1.0 2 d . . .
C34 C 0.473(2) -0.4869(13) 0.3027(16) 0.145(7) Uani 1.0 2 d . . .
C35 C 0.215(3) -0.4518(12) 0.3441(14) 0.136(7) Uani 1.0 2 d . . .
C36 C 0.281(3) -0.4433(15) 0.1844(12) 0.131(7) Uani 1.0 2 d . . .
C37 C 0.3167(12) 0.1950(8) 0.5280(6) 0.082(3) Uani 1.0 2 d . . .
C38 C 0.349(2) 0.1055(10) 0.6117(8) 0.099(4) Uani 1.0 2 d . . .
C39 C 0.1675(16) 0.2680(10) 0.5413(10) 0.109(5) Uani 1.0 2 d . . .
C40 C 0.436(3) 0.2525(16) 0.5241(13) 0.121(6) Uani 1.0 2 d . . .
H2 H 0.6956 0.3987 0.0633 0.1026 Uiso 1.0 2 calc R . .
H4 H 0.8511 0.2149 0.3029 0.1030 Uiso 1.0 2 calc R . .
H5 H 0.6600 0.1379 0.3123 0.0919 Uiso 1.0 2 calc R . .
H9 H 0.1936 0.0204 0.0602 0.0864 Uiso 1.0 2 calc R . .
H11 H 0.3115 0.2733 -0.0898 0.0924 Uiso 1.0 2 calc R . .
H14 H 0.1982 -0.2763 0.3684 0.1027 Uiso 1.0 2 calc R . .
H16 H 0.4356 -0.2986 0.1480 0.1042 Uiso 1.0 2 calc R . .
H17 H 0.4358 -0.1254 0.1248 0.0890 Uiso 1.0 2 calc R . .
H21 H 0.4135 0.2457 0.3568 0.0941 Uiso 1.0 2 calc R . .
H23 H 0.1948 0.0475 0.4995 0.0971 Uiso 1.0 2 calc R . .

loop_
_atom_site_aniso_label
_atom_site_aniso_U_11
_atom_site_aniso_U_22
_atom_site_aniso_U_33
_atom_site_aniso_U_12
_atom_site_aniso_U_13
_atom_site_aniso_U_23
S1 0.100(2) 0.0821(18) 0.0721(16) -0.0314(14) 0.0083(14) -0.0089(13)
S2 0.101(2) 0.0919(19) 0.0866(18) -0.0410(15) 0.0303(15) -0.0226(14)
N1 0.086(6) 0.100(6) 0.070(5) -0.053(5) 0.010(5) -0.020(5)
N2 0.103(6) 0.069(6) 0.061(5) -0.033(4) 0.021(4) -0.014(4)
C1 0.087(7) 0.069(6) 0.066(6) -0.037(6) 0.012(5) -0.005(5)
C2 0.102(8) 0.092(7) 0.072(7) -0.045(7) 0.025(6) -0.016(6)
C3 0.079(8) 0.082(7) 0.095(8) -0.033(6) 0.018(6) -0.014(6)
C4 0.069(7) 0.093(8) 0.091(7) -0.022(6) -0.011(6) -0.008(6)
C5 0.077(7) 0.074(7) 0.086(7) -0.034(6) 0.001(6) -0.015(5)
C6 0.069(7) 0.075(7) 0.074(6) -0.027(5) 0.002(5) -0.018(5)
C7 0.060(6) 0.064(6) 0.070(6) -0.014(5) 0.008(5) -0.013(5)
C8 0.086(7) 0.077(7) 0.067(6) -0.029(6) 0.012(5) -0.020(6)
C9 0.089(7) 0.055(6) 0.078(6) -0.033(5) 0.013(5) -0.011(5)
C10 0.075(7) 0.077(7) 0.060(6) -0.025(5) 0.014(5) -0.018(5)
C11 0.096(8) 0.075(7) 0.065(6) -0.032(6) 0.024(5) -0.017(5)
C12 0.083(7) 0.051(6) 0.075(6) -0.022(5) 0.028(5) -0.026(5)
C13 0.100(8) 0.077(7) 0.053(6) -0.018(6) 0.005(5) -0.013(5)
C14 0.109(8) 0.084(8) 0.066(6) -0.042(6) 0.015(6) -0.002(6)
C15 0.077(7) 0.090(8) 0.079(7) -0.024(6) 0.008(6) -0.015(6)
C16 0.109(8) 0.068(7) 0.090(7) -0.030(6) 0.029(6) -0.028(6)
C17 0.075(7) 0.081(7) 0.067(6) -0.027(5) 0.011(5) -0.010(5)
C18 0.076(7) 0.086(8) 0.075(7) -0.015(6) -0.014(5) -0.030(6)
C19 0.090(7) 0.089(7) 0.069(6) -0.039(6) 0.020(5) -0.028(6)
C20 0.083(7) 0.087(7) 0.056(6) -0.036(6) 0.007(5) -0.013(5)
C21 0.077(7) 0.084(7) 0.071(7) -0.026(5) 0.007(5) -0.003(6)
C22 0.098(8) 0.061(6) 0.064(6) -0.028(5) 0.012(5) -0.007(5)
C23 0.099(8) 0.082(7) 0.054(6) -0.017(6) 0.027(5) -0.011(5)
C24 0.067(6) 0.067(6) 0.089(7) -0.035(5) 0.020(5) -0.032(5)
C25 0.073(8) 0.085(8) 0.109(9) -0.008(7) -0.010(7) 0.007(7)
C26 0.147(17) 0.24(3) 0.19(2) -0.108(16) 0.087(16) -0.059(17)
C27 0.098(10) 0.110(11) 0.140(14) -0.031(8) -0.044(10) 0.004(9)
C28 0.113(12) 0.133(14) 0.21(2) -0.077(11) -0.035(13) 0.002(13)
C29 0.088(8) 0.093(8) 0.073(7) -0.031(6) 0.007(6) -0.021(6)
C30 0.106(11) 0.098(11) 0.095(10) -0.052(9) 0.013(8) -0.013(9)
C31 0.151(16) 0.095(11) 0.102(11) -0.054(12) 0.002(11) -0.035(9)
C32 0.127(12) 0.094(10) 0.063(7) -0.028(9) -0.002(7) -0.013(7)
C33 0.083(8) 0.102(9) 0.095(8) -0.007(7) 0.021(7) -0.016(7)
C34 0.154(16) 0.072(11) 0.210(19) -0.057(11) 0.026(14) -0.005(11)
C35 0.213(19) 0.062(9) 0.130(14) -0.048(9) 0.055(12) -0.011(8)
C36 0.185(19) 0.111(12) 0.141(14) -0.097(13) 0.057(13) -0.056(11)
C37 0.102(9) 0.094(8) 0.054(6) -0.043(7) 0.002(5) -0.004(5)
C38 0.134(14) 0.081(9) 0.064(7) -0.009(9) -0.006(8) -0.001(6)
C39 0.133(12) 0.080(9) 0.098(9) 0.008(8) 0.009(8) -0.031(8)
C40 0.131(16) 0.161(17) 0.070(10) -0.029(13) 0.001(10) -0.036(11)

loop_
_atom_type_symbol
_atom_type_description
_atom_type_scat_dispersion_real
_atom_type_scat_dispersion_imag
_atom_type_scat_source
C C 0.0181 0.0091
;
International Tables for Crystallography
(1992, Vol. C, Tables 4.2.6.8 and 6.1.1.4)
;
H H 0.0000 0.0000
;
International Tables for Crystallography
(1992, Vol. C, Table 6.1.1.4)
;
N N 0.0311 0.0180
;
International Tables for Crystallography
(1992, Vol. C, Tables 4.2.6.8 and 6.1.1.4)
;
S S 0.3331 0.5567
;
International Tables for Crystallography
(1992, Vol. C, Tables 4.2.6.8 and 6.1.1.4)
;

loop_
_geom_angle_atom_site_label_1
_geom_angle_atom_site_label_2
_geom_angle_atom_site_label_3
_geom_angle
_geom_angle_publ_flag
_geom_angle_site_symmetry_1
_geom_angle_site_symmetry_2
_geom_angle_site_symmetry_3
C1 S1 C12 100.9(5) yes . . .
C13 S2 C24 100.1(5) yes . . .
C6 N1 C7 120.6(8) yes . . .
C6 N1 C20 122.4(8) yes . . .
C7 N1 C20 117.0(8) yes . . .
C8 N2 C18 121.6(8) yes . . .
C8 N2 C19 117.7(9) yes . . .
C18 N2 C19 120.3(7) yes . . .
S1 C1 C2 118.8(6) yes . . .
S1 C1 C6 119.7(8) yes . . .
C2 C1 C6 121.5(8) yes . . .
C1 C2 C3 121.4(9) yes . . .
C2 C3 C4 117.5(11) yes . . .
C2 C3 C25 119.5(9) yes . . .
C4 C3 C25 122.9(10) yes . . .
C3 C4 C5 120.9(9) yes . . .
C4 C5 C6 122.8(8) yes . . .
N1 C6 C1 120.7(8) yes . . .
N1 C6 C5 123.6(8) yes . . .
C1 C6 C5 115.6(9) yes . . .
N1 C7 C8 118.8(8) yes . . .
N1 C7 C12 120.9(9) yes . . .
C8 C7 C12 120.2(9) yes . . .
N2 C8 C7 118.8(9) yes . . .
N2 C8 C9 121.5(9) yes . . .
C7 C8 C9 119.3(8) yes . . .
C8 C9 C10 121.3(9) yes . . .
C9 C10 C11 118.0(9) yes . . .
C9 C10 C29 119.3(9) yes . . .
C11 C10 C29 122.6(8) yes . . .
C10 C11 C12 120.8(8) yes . . .
S1 C12 C7 120.6(8) yes . . .
S1 C12 C11 119.3(7) yes . . .
C7 C12 C11 120.1(9) yes . . .
S2 C13 C14 120.8(7) yes . . .
S2 C13 C18 120.0(8) yes . . .
C14 C13 C18 119.2(9) yes . . .
C13 C14 C15 122.7(9) yes . . .
C14 C15 C16 117.9(11) yes . . .
C14 C15 C33 122.0(10) yes . . .
C16 C15 C33 120.0(10) yes . . .
C15 C16 C17 121.7(10) yes . . .
C16 C17 C18 122.8(9) yes . . .
N2 C18 C13 118.2(9) yes . . .
N2 C18 C17 126.2(9) yes . . .
C13 C18 C17 115.6(10) yes . . .
N2 C19 C20 118.9(8) yes . . .
N2 C19 C24 123.1(10) yes . . .
C20 C19 C24 117.9(10) yes . . .
N1 C20 C19 117.7(9) yes . . .
N1 C20 C21 122.2(10) yes . . .
C19 C20 C21 119.9(9) yes . . .
C20 C21 C22 122.5(10) yes . . .
C21 C22 C23 115.3(9) yes . . .
C21 C22 C37 123.8(10) yes . . .
C23 C22 C37 120.8(8) yes . . .
C22 C23 C24 123.1(8) yes . . .
S2 C24 C19 117.8(8) yes . . .
S2 C24 C23 121.3(7) yes . . .
C19 C24 C23 120.9(10) yes . . .
C3 C25 C26 106.6(14) yes . . .
C3 C25 C27 113.0(10) yes . . .
C3 C25 C28 111.5(11) yes . . .
C26 C25 C27 108.8(13) yes . . .
C26 C25 C28 107.1(12) yes . . .
C27 C25 C28 109.6(13) yes . . .
C10 C29 C30 110.6(10) yes . . .
C10 C29 C31 111.7(9) yes . . .
C10 C29 C32 112.2(10) yes . . .
C30 C29 C31 106.7(13) yes . . .
C30 C29 C32 107.5(10) yes . . .
C31 C29 C32 107.9(10) yes . . .
C15 C33 C34 109.4(12) yes . . .
C15 C33 C35 110.7(11) yes . . .
C15 C33 C36 108.0(10) yes . . .
C34 C33 C35 110.1(13) yes . . .
C34 C33 C36 109.4(14) yes . . .
C35 C33 C36 109.2(15) yes . . .
C22 C37 C38 110.3(9) yes . . .
C22 C37 C39 109.7(10) yes . . .
C22 C37 C40 112.5(11) yes . . .
C38 C37 C39 106.9(10) yes . . .
C38 C37 C40 106.6(12) yes . . .
C39 C37 C40 110.7(12) yes . . .
C1 C2 H2 119.295 no . . .
C3 C2 H2 119.302 no . . .
C3 C4 H4 119.537 no . . .
C5 C4 H4 119.530 no . . .
C4 C5 H5 118.595 no . . .
C6 C5 H5 118.579 no . . .
C8 C9 H9 119.329 no . . .
C10 C9 H9 119.335 no . . .
C10 C11 H11 119.597 no . . .
C12 C11 H11 119.609 no . . .
C13 C14 H14 118.669 no . . .
C15 C14 H14 118.671 no . . .
C15 C16 H16 119.165 no . . .
C17 C16 H16 119.177 no . . .
C16 C17 H17 118.619 no . . .
C18 C17 H17 118.620 no . . .
C20 C21 H21 118.777 no . . .
C22 C21 H21 118.772 no . . .
C22 C23 H23 118.432 no . . .
C24 C23 H23 118.425 no . . .

loop_
_geom_bond_atom_site_label_1
_geom_bond_atom_site_label_2
_geom_bond_distance
_geom_bond_publ_flag
_geom_bond_site_symmetry_1
_geom_bond_site_symmetry_2
S1 C1 1.768(9) yes . .
S1 C12 1.747(10) yes . .
S2 C13 1.760(10) yes . .
S2 C24 1.774(10) yes . .
N1 C6 1.413(14) yes . .
N1 C7 1.415(13) yes . .
N1 C20 1.419(12) yes . .
N2 C8 1.398(11) yes . .
N2 C18 1.406(14) yes . .
N2 C19 1.390(13) yes . .
C1 C2 1.382(16) yes . .
C1 C6 1.410(12) yes . .
C2 C3 1.381(15) yes . .
C3 C4 1.380(14) yes . .
C3 C25 1.519(18) yes . .
C4 C5 1.381(16) yes . .
C5 C6 1.379(13) yes . .
C7 C8 1.375(15) yes . .
C7 C12 1.398(12) yes . .
C8 C9 1.386(14) yes . .
C9 C10 1.412(11) yes . .
C10 C11 1.386(15) yes . .
C10 C29 1.523(14) yes . .
C11 C12 1.380(14) yes . .
C13 C14 1.390(16) yes . .
C13 C18 1.443(13) yes . .
C14 C15 1.372(15) yes . .
C15 C16 1.368(14) yes . .
C15 C33 1.525(18) yes . .
C16 C17 1.363(15) yes . .
C17 C18 1.399(14) yes . .
C19 C20 1.398(16) yes . .
C19 C24 1.387(13) yes . .
C20 C21 1.392(15) yes . .
C21 C22 1.396(12) yes . .
C22 C23 1.395(15) yes . .
C22 C37 1.500(14) yes . .
C23 C24 1.363(15) yes . .
C25 C26 1.61(3) yes . .
C25 C27 1.477(18) yes . .
C25 C28 1.51(2) yes . .
C29 C30 1.515(18) yes . .
C29 C31 1.518(19) yes . .
C29 C32 1.531(15) yes . .
C33 C34 1.51(2) yes . .
C33 C35 1.49(3) yes . .
C33 C36 1.53(3) yes . .
C37 C38 1.519(14) yes . .
C37 C39 1.533(17) yes . .
C37 C40 1.52(3) yes . .
C2 H2 0.940 no . .
C4 H4 0.940 no . .
C5 H5 0.940 no . .
C9 H9 0.940 no . .
C11 H11 0.940 no . .
C14 H14 0.940 no . .
C16 H16 0.940 no . .
C17 H17 0.940 no . .
C21 H21 0.940 no . .
C23 H23 0.940 no . .

loop_
_geom_contact_atom_site_label_1
_geom_contact_atom_site_label_2
_geom_contact_distance
_geom_contact_publ_flag
_geom_contact_site_symmetry_1
_geom_contact_site_symmetry_2
S1 N1 3.026(7) no . .
S2 N2 3.002(8) no . .
N1 N2 2.732(13) no . .
C1 C4 2.741(13) no . .
C1 C7 2.937(15) no . .
C2 C5 2.729(13) no . .
C2 C26 2.99(3) no . .
C2 C27 3.07(3) no . .
C3 C6 2.838(16) no . .
C4 C26 3.60(3) no . .
C4 C27 3.593(18) no . .
C4 C28 2.83(3) no . .
C5 C20 3.011(15) no . .
C5 C21 3.114(13) no . .
C6 C12 2.938(14) no . .
C6 C21 2.987(13) no . .
C7 C10 2.794(14) no . .
C7 C19 2.756(12) no . .
C8 C11 2.784(12) no . .
C8 C17 3.028(14) no . .
C8 C20 2.787(15) no . .
C9 C12 2.757(13) no . .
C9 C17 3.172(11) no . .
C9 C18 2.970(12) no . .
C9 C30 3.044(18) no . .
C9 C31 3.08(2) no . .
C11 C30 3.58(2) no . .
C11 C32 2.858(17) no . .
C13 C16 2.765(14) no . .
C13 C19 2.900(16) no . .
C14 C17 2.726(13) no . .
C14 C34 3.474(19) no . .
C14 C35 2.80(3) no . .
C15 C18 2.838(16) no . .
C16 C34 3.093(18) no . .
C16 C36 2.91(3) no . .
C18 C24 2.955(15) no . .
C19 C22 2.840(15) no . .
C20 C23 2.744(12) no . .
C21 C24 2.741(14) no . .
C21 C39 3.465(17) no . .
C21 C40 2.90(3) no . .
C23 C38 2.918(18) no . .
C23 C39 3.165(18) no . .
C11 C26 3.59(3) no . 1_455
C12 C26 3.50(3) no . 1_455
C20 C28 3.515(17) no . 1_455
C21 C28 3.590(18) no . 1_455
C26 C11 3.59(3) no . 1_655
C26 C12 3.50(3) no . 1_655
C28 C20 3.515(17) no . 1_655
C28 C21 3.590(18) no . 1_655
S1 H2 2.7923 no . .
S1 H11 2.7938 no . .
S2 H14 2.8285 no . .
S2 H23 2.8195 no . .
N1 H5 2.6336 no . .
N1 H21 2.6271 no . .
N2 H9 2.6054 no . .
N2 H17 2.6975 no . .
C1 H5 3.2151 no . .
C2 H4 3.2138 no . .
C3 H5 3.2387 no . .
C4 H2 3.2117 no . .
C5 H21 2.7319 no . .
C6 H2 3.2764 no . .
C6 H4 3.2594 no . .
C6 H21 2.7221 no . .
C7 H9 3.2283 no . .
C7 H11 3.2526 no . .
C8 H17 2.8033 no . .
C9 H11 3.2516 no . .
C9 H17 2.8496 no . .
C11 H9 3.2466 no . .
C13 H17 3.2618 no . .
C14 H16 3.1984 no . .
C15 H17 3.2192 no . .
C16 H14 3.1938 no . .
C17 H9 2.8092 no . .
C18 H9 2.7221 no . .
C18 H14 3.2878 no . .
C18 H16 3.2612 no . .
C19 H21 3.2543 no . .
C19 H23 3.2291 no . .
C20 H5 2.7632 no . .
C21 H5 2.7653 no . .
C21 H23 3.2118 no . .
C23 H21 3.2122 no . .
C25 H2 2.6388 no . .
C25 H4 2.7080 no . .
C26 H2 2.7897 no . .
C27 H2 2.9291 no . .
C28 H4 2.4586 no . .
C29 H9 2.6674 no . .
C29 H11 2.7131 no . .
C30 H9 2.8839 no . .
C31 H9 2.9019 no . .
C32 H11 2.4811 no . .
C33 H14 2.6744 no . .
C33 H16 2.6370 no . .
C34 H16 2.9937 no . .
C35 H14 2.4252 no . .
C36 H16 2.6767 no . .
C37 H21 2.7167 no . .
C37 H23 2.6526 no . .
C38 H23 2.6450 no . .
C39 H21 3.5832 no . .
C39 H23 3.1027 no . .
C40 H21 2.5736 no . .
H4 H5 2.2941 no . .
H5 H21 2.5625 no . .
H9 H17 2.6566 no . .
H16 H17 2.2715 no . .
S1 H2 3.2638 no . 2_665
S1 H16 3.1714 no . 2_655
S2 H23 3.5053 no . 2_556
C10 H17 3.3259 no . 2_655
C11 H16 3.1712 no . 2_655
C11 H17 2.9314 no . 2_655
C12 H16 3.4428 no . 2_655
C12 H17 3.5068 no . 2_655
C16 H11 3.1716 no . 2_655
C17 H11 3.2846 no . 2_655
C27 H11 3.1863 no . 2_665
C30 H9 3.1483 no . 2_555
C38 H5 3.2326 no . 2_656
H2 S1 3.2638 no . 2_665
H5 C38 3.2326 no . 2_656
H5 H23 3.4050 no . 2_656
H9 C30 3.1483 no . 2_555
H11 C16 3.1716 no . 2_655
H11 C17 3.2846 no . 2_655
H11 C27 3.1863 no . 2_665
H11 H16 2.6029 no . 2_655
H11 H17 2.8036 no . 2_655
H16 S1 3.1714 no . 2_655
H16 C11 3.1712 no . 2_655
H16 C12 3.4428 no . 2_655
H16 H11 2.6029 no . 2_655
H17 C10 3.3259 no . 2_655
H17 C11 2.9314 no . 2_655
H17 C12 3.5068 no . 2_655
H17 H11 2.8036 no . 2_655
H23 S2 3.5053 no . 2_556
H23 H5 3.4050 no . 2_656

loop_
_geom_torsion_atom_site_label_1
_geom_torsion_atom_site_label_2
_geom_torsion_atom_site_label_3
_geom_torsion_atom_site_label_4
_geom_torsion
_geom_torsion_publ_flag
_geom_torsion_site_symmetry_1
_geom_torsion_site_symmetry_2
_geom_torsion_site_symmetry_3
_geom_torsion_site_symmetry_4
C1 S1 C12 C7 29.4(7) no . . . .
C1 S1 C12 C11 -151.5(6) no . . . .
C12 S1 C1 C2 152.7(6) no . . . .
C12 S1 C1 C6 -30.1(7) no . . . .
C13 S2 C24 C19 33.5(6) no . . . .
C13 S2 C24 C23 -146.5(6) no . . . .
C24 S2 C13 C14 145.9(7) no . . . .
C24 S2 C13 C18 -32.4(7) no . . . .
C6 N1 C7 C8 149.3(7) no . . . .
C6 N1 C7 C12 -34.3(11) no . . . .
C7 N1 C6 C1 33.1(11) no . . . .
C7 N1 C6 C5 -143.9(8) no . . . .
C6 N1 C20 C19 -154.0(7) no . . . .
C6 N1 C20 C21 31.8(11) no . . . .
C20 N1 C6 C1 -149.8(7) no . . . .
C20 N1 C6 C5 33.2(12) no . . . .
C7 N1 C20 C19 23.1(10) no . . . .
C7 N1 C20 C21 -151.1(7) no . . . .
C20 N1 C7 C8 -27.9(10) no . . . .
C20 N1 C7 C12 148.5(7) no . . . .
C8 N2 C18 C13 -150.3(8) no . . . .
C8 N2 C18 C17 30.4(13) no . . . .
C18 N2 C8 C7 -147.7(8) no . . . .
C18 N2 C8 C9 39.4(11) no . . . .
C8 N2 C19 C20 -29.4(11) no . . . .
C8 N2 C19 C24 150.5(7) no . . . .
C19 N2 C8 C7 24.8(11) no . . . .
C19 N2 C8 C9 -148.1(8) no . . . .
C18 N2 C19 C20 143.2(8) no . . . .
C18 N2 C19 C24 -36.9(12) no . . . .
C19 N2 C18 C13 37.4(12) no . . . .
C19 N2 C18 C17 -141.9(9) no . . . .
S1 C1 C2 C3 175.2(6) no . . . .
S1 C1 C6 N1 3.3(11) no . . . .
S1 C1 C6 C5 -179.5(6) no . . . .
C2 C1 C6 N1 -179.6(8) no . . . .
C2 C1 C6 C5 -2.3(13) no . . . .
C6 C1 C2 C3 -2.0(14) no . . . .
C1 C2 C3 C4 4.6(15) no . . . .
C1 C2 C3 C25 -177.3(8) no . . . .
C2 C3 C4 C5 -3.0(15) no . . . .
C2 C3 C25 C26 -58.3(11) no . . . .
C2 C3 C25 C27 61.1(13) no . . . .
C2 C3 C25 C28 -174.9(9) no . . . .
C4 C3 C25 C26 119.6(10) no . . . .
C4 C3 C25 C27 -121.0(10) no . . . .
C4 C3 C25 C28 3.0(14) no . . . .
C25 C3 C4 C5 179.0(9) no . . . .
C3 C4 C5 C6 -1.4(15) no . . . .
C4 C5 C6 N1 -178.9(8) no . . . .
C4 C5 C6 C1 4.0(13) no . . . .
N1 C7 C8 N2 3.9(11) no . . . .
N1 C7 C8 C9 177.0(7) no . . . .
N1 C7 C12 S1 -1.7(11) no . . . .
N1 C7 C12 C11 179.2(7) no . . . .
C8 C7 C12 S1 174.7(7) no . . . .
C8 C7 C12 C11 -4.4(12) no . . . .
C12 C7 C8 N2 -172.5(7) no . . . .
C12 C7 C8 C9 0.6(12) no . . . .
N2 C8 C9 C10 175.0(7) no . . . .
C7 C8 C9 C10 2.1(12) no . . . .
C8 C9 C10 C11 -0.9(12) no . . . .
C8 C9 C10 C29 -178.3(7) no . . . .
C9 C10 C11 C12 -2.9(12) no . . . .
C9 C10 C29 C30 58.7(10) no . . . .
C9 C10 C29 C31 -59.9(10) no . . . .
C9 C10 C29 C32 178.8(7) no . . . .
C11 C10 C29 C30 -118.5(9) no . . . .
C11 C10 C29 C31 122.9(9) no . . . .
C11 C10 C29 C32 1.5(11) no . . . .
C29 C10 C11 C12 174.3(7) no . . . .
C10 C11 C12 S1 -173.5(7) no . . . .
C10 C11 C12 C7 5.6(12) no . . . .
S2 C13 C14 C15 175.9(7) no . . . .
S2 C13 C18 N2 1.7(12) no . . . .
S2 C13 C18 C17 -178.9(6) no . . . .
C14 C13 C18 N2 -176.5(8) no . . . .
C14 C13 C18 C17 2.9(13) no . . . .
C18 C13 C14 C15 -5.8(14) no . . . .
C13 C14 C15 C16 4.6(14) no . . . .
C13 C14 C15 C33 -176.9(8) no . . . .
C14 C15 C16 C17 -0.5(14) no . . . .
C14 C15 C33 C34 -109.5(10) no . . . .
C14 C15 C33 C35 11.9(14) no . . . .
C14 C15 C33 C36 131.5(10) no . . . .
C16 C15 C33 C34 68.9(12) no . . . .
C16 C15 C33 C35 -169.6(9) no . . . .
C16 C15 C33 C36 -50.1(12) no . . . .
C33 C15 C16 C17 -179.0(9) no . . . .
C15 C16 C17 C18 -2.3(14) no . . . .
C16 C17 C18 N2 -179.6(8) no . . . .
C16 C17 C18 C13 1.0(13) no . . . .
N2 C19 C20 N1 5.1(11) no . . . .
N2 C19 C20 C21 179.5(6) no . . . .
N2 C19 C24 S2 -4.2(11) no . . . .
N2 C19 C24 C23 175.9(7) no . . . .
C20 C19 C24 S2 175.7(6) no . . . .
C20 C19 C24 C23 -4.2(11) no . . . .
C24 C19 C20 N1 -174.8(7) no . . . .
C24 C19 C20 C21 -0.4(11) no . . . .
N1 C20 C21 C22 179.7(7) no . . . .
C19 C20 C21 C22 5.6(12) no . . . .
C20 C21 C22 C23 -5.8(11) no . . . .
C20 C21 C22 C37 176.7(7) no . . . .
C21 C22 C23 C24 1.0(12) no . . . .
C21 C22 C37 C38 -139.0(8) no . . . .
C21 C22 C37 C39 103.5(10) no . . . .
C21 C22 C37 C40 -20.1(11) no . . . .
C23 C22 C37 C38 43.6(11) no . . . .
C23 C22 C37 C39 -73.9(9) no . . . .
C23 C22 C37 C40 162.5(7) no . . . .
C37 C22 C23 C24 178.6(7) no . . . .
C22 C23 C24 S2 -175.9(7) no . . . .
C22 C23 C24 C19 4.0(12) no . . . .
